data_4030588
loop_
_publ_author_name
'Wang, Zi-Tian'
'Zhao, Yuan'
'Wang, Zhan-Yong'
'Cheng, Ying'

_publ_section_title
;
 N-Heterocyclic Carbene-Catalyzed Diastereoselective and Enantioselective
 Reaction of 2-Aroylvinylcinnamaldehydes with \a,\b-Unsaturated Imines:
 Complete Control and Switch of Diastereoselectivity by N-Substituents of
 Catalysts.
;
_journal_issue 3
_journal_name_full 'The Journal of organic chemistry'
_journal_page_first 1727
_journal_page_last 1734
_journal_paper_doi 10.1021/jo502668c
_journal_volume 80
_journal_year 2015
_chemical_absolute_configuration ad
_chemical_formula_moiety 'C40 H32 Br N O4 S'
_chemical_formula_sum 'C40 H32 Br N O4 S'
_chemical_formula_weight 702.63
_chemical_name_systematic
; 
 ? 
;
_space_group_crystal_system orthorhombic
_space_group_IT_number 19
_space_group_name_Hall 'P 2ac 2ab'
_space_group_name_H-M_alt 'P 21 21 21'
_symmetry_space_group_name_Hall 'P 2ac 2ab'
_symmetry_space_group_name_H-M 'P 21 21 21'
_atom_sites_solution_hydrogens mixed
_atom_sites_solution_primary direct
_atom_sites_solution_secondary difmap
_audit_creation_method SHELXL-2014
_cell_angle_alpha 90
_cell_angle_beta 90
_cell_angle_gamma 90
_cell_formula_units_Z 4
_cell_length_a 10.1133(17)
_cell_length_b 13.543(2)
_cell_length_c 23.296(4)
_cell_measurement_reflns_used 10864
_cell_measurement_temperature 113(2)
_cell_measurement_theta_max 34.93
_cell_measurement_theta_min 1.74
_cell_volume 3190.7(9)
_computing_cell_refinement CrystalClear
_computing_data_collection 'CrystalClear (Rigaku Inc., 2008)'
_computing_data_reduction CrystalClear
_computing_molecular_graphics 'CrystalStructure 4.0'
_computing_publication_material 'CrystalStructure 4.0 (Rigaku, 2009)'
_computing_structure_refinement 'SHELXL-2014 (Sheldrick, 2014)'
_computing_structure_solution 'SHELXS97 (Sheldrick, 1997)'
_diffrn_ambient_temperature 113(2)
_diffrn_detector_area_resol_mean 7.314
_diffrn_measured_fraction_theta_full 1.000
_diffrn_measured_fraction_theta_max 0.996
_diffrn_measurement_device_type 'Rigaku Saturn70 CCD'
_diffrn_measurement_method \w
_diffrn_radiation_type MoK\a
_diffrn_radiation_wavelength 0.71075
_diffrn_reflns_av_R_equivalents 0.0560
_diffrn_reflns_av_unetI/netI 0.0632
_diffrn_reflns_Laue_measured_fraction_full 1.000
_diffrn_reflns_Laue_measured_fraction_max 0.996
_diffrn_reflns_limit_h_max 14
_diffrn_reflns_limit_h_min -14
_diffrn_reflns_limit_k_max 19
_diffrn_reflns_limit_k_min -19
_diffrn_reflns_limit_l_max 32
_diffrn_reflns_limit_l_min -32
_diffrn_reflns_number 43907
_diffrn_reflns_point_group_measured_fraction_full 1.000
_diffrn_reflns_point_group_measured_fraction_max 0.996
_diffrn_reflns_theta_full 25.242
_diffrn_reflns_theta_max 29.973
_diffrn_reflns_theta_min 1.739
_diffrn_source 'rotating anode'
_diffrn_standards_decay_% 0
_diffrn_standards_interval_count 0
_diffrn_standards_number 0
_exptl_absorpt_coefficient_mu 1.399
_exptl_absorpt_correction_T_max 0.845
_exptl_absorpt_correction_T_min 0.714
_exptl_absorpt_correction_type multi-scan
_exptl_absorpt_process_details 'Jacobson, R. (1998) Private communication'
_exptl_crystal_colour colorless
_exptl_crystal_density_diffrn 1.463
_exptl_crystal_density_method 'not measured'
_exptl_crystal_description prism
_exptl_crystal_F_000 1448
_exptl_crystal_size_max 0.260
_exptl_crystal_size_mid 0.200
_exptl_crystal_size_min 0.120
_refine_diff_density_max 0.711
_refine_diff_density_min -0.607
_refine_diff_density_rms 0.075
_refine_ls_abs_structure_details
; 
 Flack x determined using 2834 quotients [(I+)-(I-)]/[(I+)+(I-)] 
 (Parsons, Flack and Wagner, Acta Cryst. B69 (2013) 249-259). 
;
_refine_ls_abs_structure_Flack -0.012(3)
_refine_ls_extinction_coef 0.0062(4)
_refine_ls_extinction_expression Fc^*^=kFc[1+0.001xFc^2^\l^3^/sin(2\q)]^-1/4^
_refine_ls_extinction_method SHELXL
_refine_ls_goodness_of_fit_ref 0.985
_refine_ls_hydrogen_treatment mixed
_refine_ls_matrix_type full
_refine_ls_number_parameters 430
_refine_ls_number_reflns 9256
_refine_ls_number_restraints 0
_refine_ls_restrained_S_all 0.985
_refine_ls_R_factor_all 0.0492
_refine_ls_R_factor_gt 0.0391
_refine_ls_shift/su_max 0.001
_refine_ls_shift/su_mean 0.000
_refine_ls_structure_factor_coef Fsqd
_refine_ls_weighting_details 'w=1/[\s^2^(Fo^2^)+(0.0313P)^2^] where P=(Fo^2^+2Fc^2^)/3'
_refine_ls_weighting_scheme calc
_refine_ls_wR_factor_gt 0.0688
_refine_ls_wR_factor_ref 0.0727
_reflns_Friedel_coverage 0.800
_reflns_Friedel_fraction_full 1.000
_reflns_Friedel_fraction_max 0.996
_reflns_number_gt 7914
_reflns_number_total 9256
_reflns_threshold_expression 'I > 2\s(I)'
_cod_data_source_file jo502668c_si_003.cif
_cod_data_source_block shelxl
_cod_depositor_comments 'Adding full bibliography for 4030588--4030589.cif.'
_cod_original_cell_volume 3190.6(10)
_cod_database_code 4030588
_shelx_space_group_comment
; 
The symmetry employed for this shelxl refinement is uniquely defined 
by the following loop, which should always be used as a source of 
symmetry information in preference to the above space-group names. 
They are only intended as comments. 
;
_shelx_estimated_absorpt_t_min 0.712
_shelx_estimated_absorpt_t_max 0.850
_shelxl_version_number 2014-1

loop_
_space_group_symop_operation_xyz
'x, y, z'
'x+1/2, -y+1/2, -z'
'-x, y+1/2, -z+1/2'
'-x+1/2, -y, z+1/2'

loop_
_atom_site_label
_atom_site_type_symbol
_atom_site_fract_x
_atom_site_fract_y
_atom_site_fract_z
_atom_site_U_iso_or_equiv
_atom_site_adp_type
_atom_site_occupancy
_atom_site_site_symmetry_order
_atom_site_calc_flag
_atom_site_refinement_flags_posn
_atom_site_refinement_flags_adp
Br1 Br 0.85217(3) 0.00685(2) 0.15788(2) 0.02243(9) Uani 1 1 d . .
S1 S 0.40898(8) 0.34365(6) 0.42367(3) 0.01874(16) Uani 1 1 d . .
O1 O 0.4236(2) 0.08398(15) 0.50288(9) 0.0190(4) Uani 1 1 d . .
O2 O 0.4469(3) -0.26836(17) 0.60289(11) 0.0332(6) Uani 1 1 d . .
O3 O 0.2751(2) 0.34478(16) 0.44411(10) 0.0242(5) Uani 1 1 d . .
O4 O 0.4396(2) 0.38753(16) 0.36937(9) 0.0249(5) Uani 1 1 d . .
N1 N 0.4453(2) 0.22541(19) 0.42215(11) 0.0174(5) Uani 1 1 d . .
C1 C 0.5253(3) 0.0514(2) 0.48091(12) 0.0146(6) Uani 1 1 d . .
C2 C 0.6057(3) -0.0356(2) 0.50396(12) 0.0155(6) Uani 1 1 d . .
H2 H 0.6700 -0.0131 0.5339 0.019 Uiso 1 1 calc R U
C3 C 0.6790(3) -0.0715(2) 0.44938(13) 0.0162(6) Uani 1 1 d . .
H3 H 0.7629 -0.1057 0.4603 0.019 Uiso 1 1 calc R U
C4 C 0.7108(3) 0.0263(2) 0.41625(12) 0.0147(6) Uani 1 1 d . .
H4 H 0.7905 0.0558 0.4350 0.018 Uiso 1 1 calc R U
C5 C 0.5950(3) 0.0923(2) 0.43109(12) 0.0142(6) Uani 1 1 d . .
C6 C 0.5252(3) -0.1248(2) 0.52543(12) 0.0167(6) Uani 1 1 d . .
H6 H 0.5889 -0.1693 0.5456 0.020 Uiso 1 1 calc R U
C7 C 0.4914(3) -0.1744(2) 0.46924(13) 0.0175(6) Uani 1 1 d . .
C8 C 0.5798(3) -0.1462(2) 0.42589(13) 0.0159(6) Uani 1 1 d . .
C9 C 0.5720(3) -0.1919(2) 0.37222(14) 0.0205(7) Uani 1 1 d . .
H9 H 0.6345 -0.1764 0.3432 0.025 Uiso 1 1 calc R U
C10 C 0.4722(3) -0.2602(2) 0.36150(14) 0.0242(7) Uani 1 1 d . .
H10 H 0.4661 -0.2904 0.3248 0.029 Uiso 1 1 calc R U
C11 C 0.3812(3) -0.2847(2) 0.40393(14) 0.0228(7) Uani 1 1 d . .
H11 H 0.3119 -0.3300 0.3958 0.027 Uiso 1 1 calc R U
C12 C 0.3917(3) -0.2429(2) 0.45848(14) 0.0219(7) Uani 1 1 d . .
H12 H 0.3315 -0.2609 0.4880 0.026 Uiso 1 1 calc R U
C13 C 0.4114(3) -0.1056(2) 0.56765(12) 0.0175(6) Uani 1 1 d . .
H13A H 0.4258 -0.0414 0.5870 0.021 Uiso 1 1 calc R U
H13B H 0.3272 -0.1015 0.5461 0.021 Uiso 1 1 calc R U
C14 C 0.4010(3) -0.1864(2) 0.61248(14) 0.0207(7) Uani 1 1 d . .
C15 C 0.3323(3) -0.1663(2) 0.66809(13) 0.0192(6) Uani 1 1 d . .
C16 C 0.2584(3) -0.0811(2) 0.67790(14) 0.0220(7) Uani 1 1 d . .
H16 H 0.2522 -0.0320 0.6489 0.026 Uiso 1 1 calc R U
C17 C 0.1936(3) -0.0677(3) 0.73004(15) 0.0275(8) Uani 1 1 d . .
H17 H 0.1435 -0.0095 0.7366 0.033 Uiso 1 1 calc R U
C18 C 0.2023(3) -0.1395(3) 0.77251(15) 0.0293(8) Uani 1 1 d . .
H18 H 0.1572 -0.1306 0.8079 0.035 Uiso 1 1 calc R U
C19 C 0.2763(3) -0.2240(3) 0.76334(14) 0.0280(8) Uani 1 1 d . .
H19 H 0.2830 -0.2727 0.7926 0.034 Uiso 1 1 calc R U
C20 C 0.3408(3) -0.2375(2) 0.71149(13) 0.0233(7) Uani 1 1 d . .
H20 H 0.3913 -0.2957 0.7053 0.028 Uiso 1 1 calc R U
C21 C 0.7420(3) 0.0181(2) 0.35261(11) 0.0144(6) Uani 1 1 d . .
C22 C 0.6443(3) 0.0064(2) 0.31100(10) 0.0155(5) Uani 1 1 d . .
H22 H 0.5544 0.0016 0.3225 0.019 Uiso 1 1 calc R U
C23 C 0.6760(2) 0.0015(2) 0.25300(11) 0.0165(5) Uani 1 1 d . .
H23 H 0.6090 -0.0083 0.2250 0.020 Uiso 1 1 calc R U
C24 C 0.8071(3) 0.0112(2) 0.23691(11) 0.0161(6) Uani 1 1 d . .
C25 C 0.9064(3) 0.0249(2) 0.27687(13) 0.0203(6) Uani 1 1 d . .
H25 H 0.9957 0.0326 0.2650 0.024 Uiso 1 1 calc R U
C26 C 0.8728(3) 0.0273(2) 0.33473(12) 0.0172(6) Uani 1 1 d . .
H26 H 0.9404 0.0355 0.3626 0.021 Uiso 1 1 calc R U
C27 C 0.5676(3) 0.1820(2) 0.40836(12) 0.0152(6) Uani 1 1 d . .
C28 C 0.6625(3) 0.2357(2) 0.37077(12) 0.0155(6) Uani 1 1 d . .
C29 C 0.6397(3) 0.2525(2) 0.31243(12) 0.0197(6) Uani 1 1 d . .
H29 H 0.5574 0.2349 0.2956 0.024 Uiso 1 1 calc R U
C30 C 0.7387(3) 0.2951(2) 0.27912(15) 0.0271(8) Uani 1 1 d . .
H30 H 0.7247 0.3047 0.2392 0.033 Uiso 1 1 calc R U
C31 C 0.8569(4) 0.3237(2) 0.30360(15) 0.0271(7) Uani 1 1 d . .
H31 H 0.9235 0.3533 0.2805 0.033 Uiso 1 1 calc R U
C32 C 0.8788(3) 0.3093(2) 0.36173(15) 0.0256(8) Uani 1 1 d . .
H32 H 0.9597 0.3301 0.3786 0.031 Uiso 1 1 calc R U
C33 C 0.7822(3) 0.2644(2) 0.39542(14) 0.0201(6) Uani 1 1 d . .
H33 H 0.7979 0.2533 0.4351 0.024 Uiso 1 1 calc R U
C34 C 0.5108(3) 0.3978(2) 0.47654(13) 0.0191(6) Uani 1 1 d . .
C35 C 0.5256(3) 0.5003(3) 0.47476(12) 0.0228(6) Uani 1 1 d . .
H35 H 0.4916 0.5371 0.4434 0.027 Uiso 1 1 calc R U
C36 C 0.5905(3) 0.5477(2) 0.51923(15) 0.0252(7) Uani 1 1 d . .
H36 H 0.5988 0.6176 0.5185 0.030 Uiso 1 1 calc R U
C37 C 0.6439(3) 0.4951(2) 0.56500(12) 0.0208(6) Uani 1 1 d . .
C38 C 0.6307(3) 0.3924(2) 0.56517(13) 0.0215(7) Uani 1 1 d . .
H38 H 0.6680 0.3552 0.5957 0.026 Uiso 1 1 calc R U
C39 C 0.5636(3) 0.3437(2) 0.52135(13) 0.0195(6) Uani 1 1 d . .
H39 H 0.5541 0.2739 0.5222 0.023 Uiso 1 1 calc R U
C40 C 0.7122(4) 0.5480(3) 0.61363(15) 0.0305(8) Uani 1 1 d . .
H40A H 0.6751 0.6145 0.6176 0.046 Uiso 1 1 calc R U
H40B H 0.8070 0.5527 0.6055 0.046 Uiso 1 1 calc R U
H40C H 0.6987 0.5112 0.6494 0.046 Uiso 1 1 calc R U
H1 H 0.407(3) 0.197(2) 0.4471(15) 0.017(9) Uiso 1 1 d . .

loop_
_atom_site_aniso_label
_atom_site_aniso_U_11
_atom_site_aniso_U_22
_atom_site_aniso_U_33
_atom_site_aniso_U_23
_atom_site_aniso_U_13
_atom_site_aniso_U_12
Br1 0.02170(14) 0.03231(17) 0.01328(12) -0.00072(14) 0.00227(12) 0.00019(15)
S1 0.0199(4) 0.0161(3) 0.0202(4) 0.0029(3) 0.0022(3) 0.0048(3)
O1 0.0210(11) 0.0159(10) 0.0201(10) 0.0008(8) 0.0053(9) 0.0009(9)
O2 0.0522(16) 0.0174(11) 0.0300(13) 0.0051(10) 0.0140(12) 0.0028(12)
O3 0.0192(11) 0.0215(11) 0.0318(13) 0.0021(10) 0.0038(10) 0.0067(10)
O4 0.0313(13) 0.0211(11) 0.0222(11) 0.0058(9) 0.0041(10) 0.0072(10)
N1 0.0182(13) 0.0157(12) 0.0182(12) 0.0031(11) 0.0043(11) 0.0025(11)
C1 0.0155(14) 0.0127(13) 0.0156(13) -0.0023(11) -0.0006(12) -0.0012(12)
C2 0.0170(14) 0.0160(13) 0.0135(13) 0.0005(10) -0.0016(11) -0.0035(11)
C3 0.0158(15) 0.0159(13) 0.0169(13) 0.0036(11) 0.0000(11) 0.0019(12)
C4 0.0138(13) 0.0148(14) 0.0154(13) -0.0006(11) -0.0008(11) -0.0003(11)
C5 0.0151(13) 0.0152(13) 0.0124(13) -0.0015(11) 0.0000(11) -0.0013(12)
C6 0.0175(14) 0.0166(14) 0.0160(14) 0.0016(11) -0.0022(12) 0.0003(12)
C7 0.0177(15) 0.0146(14) 0.0203(15) 0.0010(12) -0.0027(12) 0.0035(12)
C8 0.0167(14) 0.0115(13) 0.0193(14) 0.0016(12) -0.0012(12) 0.0035(12)
C9 0.0249(17) 0.0156(14) 0.0209(15) -0.0010(12) 0.0019(13) 0.0063(13)
C10 0.0348(18) 0.0159(15) 0.0218(15) -0.0052(12) -0.0044(14) 0.0029(14)
C11 0.0290(19) 0.0150(14) 0.0244(16) -0.0003(12) -0.0053(14) -0.0036(13)
C12 0.0251(17) 0.0157(14) 0.0250(16) 0.0027(12) -0.0015(13) -0.0024(13)
C13 0.0197(14) 0.0173(14) 0.0155(13) 0.0013(11) -0.0026(12) -0.0010(12)
C14 0.0233(16) 0.0178(14) 0.0209(15) 0.0031(12) -0.0003(13) -0.0045(14)
C15 0.0206(15) 0.0188(14) 0.0182(15) 0.0034(11) 0.0008(12) -0.0083(13)
C16 0.0210(16) 0.0195(15) 0.0255(16) 0.0048(13) 0.0034(13) -0.0053(13)
C17 0.0214(16) 0.0272(18) 0.0338(19) -0.0038(15) 0.0081(14) -0.0020(14)
C18 0.0285(18) 0.036(2) 0.0231(16) -0.0011(15) 0.0069(14) -0.0127(16)
C19 0.0354(19) 0.0297(18) 0.0190(16) 0.0056(14) 0.0001(14) -0.0082(16)
C20 0.0279(17) 0.0213(15) 0.0206(15) 0.0021(12) -0.0020(14) -0.0029(15)
C21 0.0161(13) 0.0129(13) 0.0141(12) -0.0006(10) 0.0001(10) 0.0029(11)
C22 0.0137(11) 0.0172(13) 0.0155(12) -0.0018(12) -0.0006(10) 0.0025(15)
C23 0.0154(13) 0.0194(13) 0.0146(11) -0.0028(13) -0.0008(10) 0.0009(13)
C24 0.0209(13) 0.0153(14) 0.0121(12) -0.0009(12) 0.0018(10) 0.0025(13)
C25 0.0147(13) 0.0270(17) 0.0192(14) -0.0013(12) 0.0033(12) 0.0003(13)
C26 0.0149(14) 0.0210(14) 0.0159(13) -0.0012(11) -0.0032(11) -0.0002(11)
C27 0.0160(14) 0.0154(14) 0.0142(14) -0.0028(11) -0.0009(12) 0.0005(12)
C28 0.0173(15) 0.0115(12) 0.0176(13) -0.0010(11) 0.0033(12) 0.0020(12)
C29 0.0231(15) 0.0187(14) 0.0174(14) 0.0022(11) 0.0015(13) -0.0008(14)
C30 0.037(2) 0.0244(17) 0.0197(16) 0.0015(13) 0.0050(15) -0.0032(16)
C31 0.0312(18) 0.0211(15) 0.0290(17) 0.0027(13) 0.0100(17) -0.0046(16)
C32 0.0220(18) 0.0231(16) 0.0318(18) 0.0016(14) 0.0031(14) -0.0065(14)
C33 0.0225(15) 0.0183(15) 0.0195(15) 0.0004(12) 0.0001(13) -0.0014(13)
C34 0.0206(15) 0.0176(14) 0.0191(14) 0.0001(12) 0.0060(13) 0.0027(13)
C35 0.0276(15) 0.0181(14) 0.0226(14) 0.0056(15) 0.0050(12) 0.0035(16)
C36 0.0285(17) 0.0157(14) 0.0316(18) -0.0002(13) 0.0093(15) -0.0018(14)
C37 0.0168(12) 0.0219(14) 0.0237(13) -0.0005(13) 0.0074(12) -0.0032(16)
C38 0.0197(16) 0.0228(15) 0.0220(15) 0.0012(12) 0.0044(13) 0.0023(13)
C39 0.0208(15) 0.0152(14) 0.0226(15) 0.0024(12) 0.0046(13) 0.0030(13)
C40 0.0315(18) 0.0292(18) 0.0310(19) -0.0028(15) 0.0027(16) -0.0055(16)

loop_
_atom_type_symbol
_atom_type_description
_atom_type_scat_dispersion_real
_atom_type_scat_dispersion_imag
_atom_type_scat_source
C C 0.0033 0.0016 'International Tables Vol C Tables 4.2.6.8 and 6.1.1.4'
H H 0.0000 0.0000 'International Tables Vol C Tables 4.2.6.8 and 6.1.1.4'
N N 0.0061 0.0033 'International Tables Vol C Tables 4.2.6.8 and 6.1.1.4'
O O 0.0106 0.0060 'International Tables Vol C Tables 4.2.6.8 and 6.1.1.4'
S S 0.1246 0.1234 'International Tables Vol C Tables 4.2.6.8 and 6.1.1.4'
Br Br -0.2901 2.4595 'International Tables Vol C Tables 4.2.6.8 and 6.1.1.4'

loop_
_geom_angle_atom_site_label_1
_geom_angle_atom_site_label_2
_geom_angle_atom_site_label_3
_geom_angle
O4 S1 O3 119.54(14)
O4 S1 N1 109.71(14)
O3 S1 N1 103.19(14)
O4 S1 C34 108.52(15)
O3 S1 C34 108.33(14)
N1 S1 C34 106.84(14)
C27 N1 S1 127.5(2)
C27 N1 H1 113(2)
S1 N1 H1 110(2)
O1 C1 C5 126.5(3)
O1 C1 C2 125.1(3)
C5 C1 C2 108.3(2)
C1 C2 C6 115.9(2)
C1 C2 C3 102.0(2)
C6 C2 C3 105.8(2)
C1 C2 H2 110.9
C6 C2 H2 110.9
C3 C2 H2 110.9
C8 C3 C2 100.8(2)
C8 C3 C4 121.3(2)
C2 C3 C4 103.7(2)
C8 C3 H3 110.0
C2 C3 H3 110.0
C4 C3 H3 110.0
C5 C4 C21 115.2(2)
C5 C4 C3 103.2(2)
C21 C4 C3 117.5(2)
C5 C4 H4 106.8
C21 C4 H4 106.8
C3 C4 H4 106.8
C27 C5 C1 123.4(3)
C27 C5 C4 126.8(3)
C1 C5 C4 109.2(2)
C7 C6 C13 117.4(2)
C7 C6 C2 100.8(2)
C13 C6 C2 118.1(2)
C7 C6 H6 106.5
C13 C6 H6 106.5
C2 C6 H6 106.5
C12 C7 C8 120.9(3)
C12 C7 C6 128.0(3)
C8 C7 C6 111.0(3)
C9 C8 C7 119.2(3)
C9 C8 C3 130.7(3)
C7 C8 C3 110.0(3)
C10 C9 C8 119.7(3)
C10 C9 H9 120.1
C8 C9 H9 120.1
C11 C10 C9 120.7(3)
C11 C10 H10 119.6
C9 C10 H10 119.6
C10 C11 C12 120.0(3)
C10 C11 H11 120.0
C12 C11 H11 120.0
C7 C12 C11 119.3(3)
C7 C12 H12 120.3
C11 C12 H12 120.3
C14 C13 C6 111.7(3)
C14 C13 H13A 109.3
C6 C13 H13A 109.3
C14 C13 H13B 109.3
C6 C13 H13B 109.3
H13A C13 H13B 107.9
O2 C14 C15 120.0(3)
O2 C14 C13 120.2(3)
C15 C14 C13 119.8(3)
C16 C15 C20 119.0(3)
C16 C15 C14 122.8(3)
C20 C15 C14 118.1(3)
C17 C16 C15 120.2(3)
C17 C16 H16 119.9
C15 C16 H16 119.9
C18 C17 C16 120.0(3)
C18 C17 H17 120.0
C16 C17 H17 120.0
C19 C18 C17 120.2(3)
C19 C18 H18 119.9
C17 C18 H18 119.9
C18 C19 C20 119.9(3)
C18 C19 H19 120.1
C20 C19 H19 120.1
C19 C20 C15 120.7(3)
C19 C20 H20 119.7
C15 C20 H20 119.7
C26 C21 C22 118.4(2)
C26 C21 C4 118.8(2)
C22 C21 C4 122.7(2)
C23 C22 C21 121.2(2)
C23 C22 H22 119.4
C21 C22 H22 119.4
C24 C23 C22 118.6(2)
C24 C23 H23 120.7
C22 C23 H23 120.7
C25 C24 C23 121.8(3)
C25 C24 Br1 118.9(2)
C23 C24 Br1 119.3(2)
C24 C25 C26 118.6(3)
C24 C25 H25 120.7
C26 C25 H25 120.7
C25 C26 C21 121.3(3)
C25 C26 H26 119.3
C21 C26 H26 119.3
C5 C27 N1 117.8(3)
C5 C27 C28 122.4(3)
N1 C27 C28 119.8(3)
C33 C28 C29 119.8(3)
C33 C28 C27 117.0(3)
C29 C28 C27 123.1(3)
C30 C29 C28 119.5(3)
C30 C29 H29 120.3
C28 C29 H29 120.3
C31 C30 C29 120.6(3)
C31 C30 H30 119.7
C29 C30 H30 119.7
C30 C31 C32 120.2(3)
C30 C31 H31 119.9
C32 C31 H31 119.9
C31 C32 C33 120.0(3)
C31 C32 H32 120.0
C33 C32 H32 120.0
C32 C33 C28 119.9(3)
C32 C33 H33 120.1
C28 C33 H33 120.1
C39 C34 C35 120.5(3)
C39 C34 S1 122.1(2)
C35 C34 S1 117.1(2)
C36 C35 C34 119.3(3)
C36 C35 H35 120.4
C34 C35 H35 120.4
C35 C36 C37 121.3(3)
C35 C36 H36 119.3
C37 C36 H36 119.3
C36 C37 C38 118.3(3)
C36 C37 C40 120.7(3)
C38 C37 C40 121.0(3)
C39 C38 C37 121.1(3)
C39 C38 H38 119.5
C37 C38 H38 119.5
C34 C39 C38 119.4(3)
C34 C39 H39 120.3
C38 C39 H39 120.3
C37 C40 H40A 109.5
C37 C40 H40B 109.5
H40A C40 H40B 109.5
C37 C40 H40C 109.5
H40A C40 H40C 109.5
H40B C40 H40C 109.5

loop_
_geom_bond_atom_site_label_1
_geom_bond_atom_site_label_2
_geom_bond_distance
Br1 C24 1.898(3)
S1 O4 1.431(2)
S1 O3 1.435(2)
S1 N1 1.643(3)
S1 C34 1.765(3)
O1 C1 1.231(3)
O2 C14 1.223(4)
N1 C27 1.407(4)
N1 H1 0.80(3)
C1 C5 1.467(4)
C1 C2 1.528(4)
C2 C6 1.540(4)
C2 C3 1.550(4)
C2 H2 1.0000
C3 C8 1.526(4)
C3 C4 1.567(4)
C3 H3 1.0000
C4 C5 1.513(4)
C4 C21 1.520(4)
C4 H4 1.0000
C5 C27 1.354(4)
C6 C7 1.511(4)
C6 C13 1.536(4)
C6 H6 1.0000
C7 C12 1.392(4)
C7 C8 1.402(4)
C8 C9 1.397(4)
C9 C10 1.392(5)
C9 H9 0.9500
C10 C11 1.391(5)
C10 H10 0.9500
C11 C12 1.395(4)
C11 H11 0.9500
C12 H12 0.9500
C13 C14 1.517(4)
C13 H13A 0.9900
C13 H13B 0.9900
C14 C15 1.495(4)
C15 C16 1.393(4)
C15 C20 1.400(4)
C16 C17 1.392(4)
C16 H16 0.9500
C17 C18 1.390(5)
C17 H17 0.9500
C18 C19 1.384(5)
C18 H18 0.9500
C19 C20 1.385(5)
C19 H19 0.9500
C20 H20 0.9500
C21 C26 1.393(4)
C21 C22 1.393(4)
C22 C23 1.390(3)
C22 H22 0.9500
C23 C24 1.384(4)
C23 H23 0.9500
C24 C25 1.382(4)
C25 C26 1.391(4)
C25 H25 0.9500
C26 H26 0.9500
C27 C28 1.488(4)
C28 C33 1.396(4)
C28 C29 1.397(4)
C29 C30 1.392(4)
C29 H29 0.9500
C30 C31 1.380(5)
C30 H30 0.9500
C31 C32 1.386(5)
C31 H31 0.9500
C32 C33 1.393(4)
C32 H32 0.9500
C33 H33 0.9500
C34 C39 1.383(4)
C34 C35 1.397(4)
C35 C36 1.384(4)
C35 H35 0.9500
C36 C37 1.392(4)
C36 H36 0.9500
C37 C38 1.397(4)
C37 C40 1.508(4)
C38 C39 1.392(4)
C38 H38 0.9500
C39 H39 0.9500
C40 H40A 0.9800
C40 H40B 0.9800
C40 H40C 0.9800

loop_
_geom_hbond_atom_site_label_D
_geom_hbond_atom_site_label_H
_geom_hbond_atom_site_label_A
_geom_hbond_distance_DH
_geom_hbond_distance_HA
_geom_hbond_distance_DA
_geom_hbond_angle_DHA
_geom_hbond_site_symmetry_A
C2 H2 Br1 1.00 2.90 3.632(3) 130.8 4_655
C2 H2 O3 1.00 2.57 3.328(3) 132.7 2_556
C13 H13A Br1 0.99 2.83 3.453(3) 121.9 4_655
C23 H23 O4 0.95 2.66 3.446(3) 140.7 3_645
N1 H1 O1 0.80(3) 2.02(3) 2.693(3) 143(3) .

loop_
_geom_torsion_atom_site_label_1
_geom_torsion_atom_site_label_2
_geom_torsion_atom_site_label_3
_geom_torsion_atom_site_label_4
_geom_torsion
O4 S1 N1 C27 55.4(3)
O3 S1 N1 C27 -176.1(3)
C34 S1 N1 C27 -62.0(3)
O1 C1 C2 C6 42.0(4)
C5 C1 C2 C6 -141.7(2)
O1 C1 C2 C3 156.4(3)
C5 C1 C2 C3 -27.3(3)
C1 C2 C3 C8 -89.8(2)
C6 C2 C3 C8 31.9(3)
C1 C2 C3 C4 36.4(3)
C6 C2 C3 C4 158.1(2)
C8 C3 C4 C5 79.4(3)
C2 C3 C4 C5 -32.6(3)
C8 C3 C4 C21 -48.6(4)
C2 C3 C4 C21 -160.6(2)
O1 C1 C5 C27 11.4(5)
C2 C1 C5 C27 -164.8(3)
O1 C1 C5 C4 -176.8(3)
C2 C1 C5 C4 7.0(3)
C21 C4 C5 C27 -43.1(4)
C3 C4 C5 C27 -172.4(3)
C21 C4 C5 C1 145.4(2)
C3 C4 C5 C1 16.1(3)
C1 C2 C6 C7 79.3(3)
C3 C2 C6 C7 -32.9(3)
C1 C2 C6 C13 -50.0(4)
C3 C2 C6 C13 -162.2(2)
C13 C6 C7 C12 -31.1(4)
C2 C6 C7 C12 -160.9(3)
C13 C6 C7 C8 151.4(3)
C2 C6 C7 C8 21.7(3)
C12 C7 C8 C9 -3.7(4)
C6 C7 C8 C9 173.9(3)
C12 C7 C8 C3 -179.5(3)
C6 C7 C8 C3 -1.9(3)
C2 C3 C8 C9 166.2(3)
C4 C3 C8 C9 52.7(4)
C2 C3 C8 C7 -18.7(3)
C4 C3 C8 C7 -132.2(3)
C7 C8 C9 C10 3.8(4)
C3 C8 C9 C10 178.5(3)
C8 C9 C10 C11 -1.0(5)
C9 C10 C11 C12 -1.9(5)
C8 C7 C12 C11 0.9(4)
C6 C7 C12 C11 -176.3(3)
C10 C11 C12 C7 1.9(5)
C7 C6 C13 C14 96.2(3)
C2 C6 C13 C14 -142.7(3)
C6 C13 C14 O2 -22.7(4)
C6 C13 C14 C15 158.5(3)
O2 C14 C15 C16 -168.6(3)
C13 C14 C15 C16 10.3(4)
O2 C14 C15 C20 10.0(5)
C13 C14 C15 C20 -171.1(3)
C20 C15 C16 C17 -0.3(5)
C14 C15 C16 C17 178.2(3)
C15 C16 C17 C18 -0.1(5)
C16 C17 C18 C19 0.7(5)
C17 C18 C19 C20 -0.7(5)
C18 C19 C20 C15 0.2(5)
C16 C15 C20 C19 0.3(5)
C14 C15 C20 C19 -178.3(3)
C5 C4 C21 C26 133.4(3)
C3 C4 C21 C26 -104.7(3)
C5 C4 C21 C22 -43.4(4)
C3 C4 C21 C22 78.5(3)
C26 C21 C22 C23 1.6(4)
C4 C21 C22 C23 178.4(3)
C21 C22 C23 C24 -1.7(4)
C22 C23 C24 C25 0.4(5)
C22 C23 C24 Br1 -179.0(2)
C23 C24 C25 C26 1.1(5)
Br1 C24 C25 C26 -179.6(2)
C24 C25 C26 C21 -1.2(4)
C22 C21 C26 C25 -0.1(4)
C4 C21 C26 C25 -177.0(3)
C1 C5 C27 N1 -18.3(4)
C4 C5 C27 N1 171.3(3)
C1 C5 C27 C28 160.6(3)
C4 C5 C27 C28 -9.7(5)
S1 N1 C27 C5 153.5(2)
S1 N1 C27 C28 -25.5(4)
C5 C27 C28 C33 -63.8(4)
N1 C27 C28 C33 115.1(3)
C5 C27 C28 C29 112.2(3)
N1 C27 C28 C29 -68.9(4)
C33 C28 C29 C30 1.9(4)
C27 C28 C29 C30 -174.1(3)
C28 C29 C30 C31 -2.1(5)
C29 C30 C31 C32 0.6(5)
C30 C31 C32 C33 1.1(5)
C31 C32 C33 C28 -1.3(5)
C29 C28 C33 C32 -0.2(4)
C27 C28 C33 C32 176.0(3)
O4 S1 C34 C39 -142.2(2)
O3 S1 C34 C39 86.6(3)
N1 S1 C34 C39 -24.0(3)
O4 S1 C34 C35 44.1(3)
O3 S1 C34 C35 -87.1(3)
N1 S1 C34 C35 162.3(2)
C39 C34 C35 C36 -1.8(4)
S1 C34 C35 C36 171.9(2)
C34 C35 C36 C37 1.5(5)
C35 C36 C37 C38 0.0(4)
C35 C36 C37 C40 -178.9(3)
C36 C37 C38 C39 -1.2(4)
C40 C37 C38 C39 177.7(3)
C35 C34 C39 C38 0.7(4)
S1 C34 C39 C38 -172.8(2)
C37 C38 C39 C34 0.9(5)
